data_4081020
loop_
_publ_author_name
'Orbisaglia, Serena'
'Jacques, B\'eatrice'
'Braunstein, Pierre'
'Hueber, Damien'
'Pale, Patrick'
'Blanc, Aur\'elien'
'de Fr\'emont, Pierre'

_publ_section_title
;
 Synthesis, Characterization, and Catalytic Activity of Cationic NHC
 Gold(III) Pyridine Complexes
;
_journal_issue 15
_journal_name_full Organometallics
_journal_page_first 4153
_journal_paper_doi 10.1021/om400338k
_journal_volume 32
_journal_year 2013
_chemical_formula_moiety ' C20 H29 Au Cl2 N3, F6 P '
_chemical_formula_sum 'C20 H29 Au Cl2 F6 N3 P'
_chemical_formula_weight 724.30
_chemical_name_common ICyAuCl2PyrPF6
_space_group_IT_number 14
_symmetry_cell_setting monoclinic
_symmetry_Int_Tables_number 14
_symmetry_space_group_name_Hall '-P 2ybc'
_symmetry_space_group_name_H-M 'P 1 21/c 1'
_atom_sites_solution_hydrogens geom
_atom_sites_solution_primary direct
_atom_sites_solution_secondary difmap
_audit_creation_method SHELXL-97
_cell_angle_alpha 90.00
_cell_angle_beta 116.777(2)
_cell_angle_gamma 90.00
_cell_formula_units_Z 4
_cell_length_a 10.5603(3)
_cell_length_b 15.4343(4)
_cell_length_c 17.2668(5)
_cell_measurement_reflns_used 40131
_cell_measurement_temperature 173(2)
_cell_measurement_theta_max 27.485
_cell_measurement_theta_min 0.998
_cell_volume 2512.54(13)
_computing_cell_refinement 'HKL Scalepack (Otwinowski & Minor 1997)'
_computing_data_collection 'Collect (Bruker AXS BV, 1997-2004)'
_computing_data_reduction 'HKL Denzo and Scalepack (Otwinowski & Minor 1997)'
_computing_molecular_graphics 'Ortep-3 for Windows (Farrugia, 1997)'
_computing_publication_material 'WinGX publication routines (Farrugia, 1999)'
_computing_structure_refinement 'SHELXL-97 (Sheldrick, 2008)'
_diffrn_ambient_temperature 173(2)
_diffrn_detector_area_resol_mean 9
_diffrn_measured_fraction_theta_full 0.994
_diffrn_measured_fraction_theta_max 0.994
_diffrn_measurement_device_type KappaCCD
_diffrn_measurement_method 'CCD rotation images, thick slices'
_diffrn_radiation_monochromator graphite
_diffrn_radiation_probe x-ray
_diffrn_radiation_type MoK\a
_diffrn_radiation_wavelength 0.71073
_diffrn_reflns_av_R_equivalents 0.1004
_diffrn_reflns_av_sigmaI/netI 0.0511
_diffrn_reflns_limit_h_max 13
_diffrn_reflns_limit_h_min -13
_diffrn_reflns_limit_k_max 19
_diffrn_reflns_limit_k_min -19
_diffrn_reflns_limit_l_max 21
_diffrn_reflns_limit_l_min -21
_diffrn_reflns_number 48065
_diffrn_reflns_theta_full 26.00
_diffrn_reflns_theta_max 26.00
_diffrn_reflns_theta_min 2.64
_diffrn_source 'fine-focus sealed tube'
_exptl_absorpt_coefficient_mu 6.190
_exptl_absorpt_correction_T_max 0.2391
_exptl_absorpt_correction_T_min 0.1518
_exptl_absorpt_correction_type multi-scan
_exptl_absorpt_process_details
;
[c.f. r.h. blessing, acta cryst. (1995), a51, 33-38]
;
_exptl_crystal_colour Yellow
_exptl_crystal_density_diffrn 1.915
_exptl_crystal_density_method 'not measured'
_exptl_crystal_description Prism
_exptl_crystal_F_000 1408
_exptl_crystal_recrystallization_method 'Acetone - Petroleum Ether'
_exptl_crystal_size_max 0.20
_exptl_crystal_size_mid 0.12
_exptl_crystal_size_min 0.10
_refine_diff_density_max 2.162
_refine_diff_density_min -1.255
_refine_diff_density_rms 0.152
_refine_ls_extinction_method none
_refine_ls_goodness_of_fit_ref 1.077
_refine_ls_hydrogen_treatment constr
_refine_ls_matrix_type full
_refine_ls_number_parameters 298
_refine_ls_number_reflns 4904
_refine_ls_number_restraints 0
_refine_ls_restrained_S_all 1.077
_refine_ls_R_factor_all 0.0699
_refine_ls_R_factor_gt 0.0445
_refine_ls_shift/su_max 0.001
_refine_ls_shift/su_mean 0.000
_refine_ls_structure_factor_coef Fsqd
_refine_ls_weighting_details 'calc w=1/[\s^2^(Fo^2^)+(0.0322P)^2^+16.0380P] where P=(Fo^2^+2Fc^2^)/3'
_refine_ls_weighting_scheme calc
_refine_ls_wR_factor_gt 0.0945
_refine_ls_wR_factor_ref 0.1006
_reflns_number_gt 3671
_reflns_number_total 4904
_reflns_threshold_expression >2sigma(I)
_cod_data_source_file om400338k_si_001.cif
_cod_data_source_block ICyAuCl2PyrPF6
_cod_original_cell_volume 2512.54(12)
_cod_original_sg_symbol_H-M 'P 21/c'
_cod_database_code 4081020

loop_
_symmetry_equiv_pos_as_xyz
'x, y, z'
'-x, y+1/2, -z+1/2'
'-x, -y, -z'
'x, -y-1/2, z-1/2'

loop_
_atom_site_label
_atom_site_type_symbol
_atom_site_fract_x
_atom_site_fract_y
_atom_site_fract_z
_atom_site_U_iso_or_equiv
_atom_site_adp_type
_atom_site_occupancy
_atom_site_symmetry_multiplicity
_atom_site_calc_flag
_atom_site_refinement_flags
C1 C 0.7592(8) 0.9747(5) 0.6633(5) 0.0349(18) Uani 1 1 d .
C2 C 0.7537(9) 1.1151(5) 0.6819(6) 0.039(2) Uani 1 1 d .
H2 H 0.7741 1.1739 0.6833 0.047 Uiso 1 1 calc R
C3 C 0.6583(9) 1.0798(5) 0.7035(6) 0.041(2) Uani 1 1 d .
H3 H 0.6000 1.1091 0.7222 0.050 Uiso 1 1 calc R
C4 C 0.5768(8) 0.9246(5) 0.7101(5) 0.0334(18) Uani 1 1 d .
H4 H 0.5506 0.8795 0.6656 0.040 Uiso 1 1 calc R
C5 C 0.6622(9) 0.8818(5) 0.7983(6) 0.042(2) Uani 1 1 d .
H5A H 0.6951 0.9256 0.8434 0.051 Uiso 1 1 calc R
H5B H 0.7446 0.8531 0.7992 0.051 Uiso 1 1 calc R
C6 C 0.5701(10) 0.8153(6) 0.8160(7) 0.051(2) Uani 1 1 d .
H6A H 0.5468 0.7681 0.7748 0.061 Uiso 1 1 calc R
H6B H 0.6235 0.7916 0.8738 0.061 Uiso 1 1 calc R
C7 C 0.4342(10) 0.8559(6) 0.8087(7) 0.055(2) Uani 1 1 d .
H7A H 0.4571 0.8994 0.8535 0.066 Uiso 1 1 calc R
H7B H 0.3767 0.8117 0.8176 0.066 Uiso 1 1 calc R
C8 C 0.3495(10) 0.8979(6) 0.7190(7) 0.052(2) Uani 1 1 d .
H8A H 0.3201 0.8538 0.6743 0.063 Uiso 1 1 calc R
H8B H 0.2651 0.9254 0.7164 0.063 Uiso 1 1 calc R
C9 C 0.4410(8) 0.9653(5) 0.7031(6) 0.040(2) Uani 1 1 d .
H9A H 0.3881 0.9901 0.6457 0.048 Uiso 1 1 calc R
H9B H 0.4643 1.0116 0.7453 0.048 Uiso 1 1 calc R
C10 C 0.9271(8) 1.0631(5) 0.6275(5) 0.0334(18) Uani 1 1 d .
H10 H 0.9598 1.0061 0.6190 0.040 Uiso 1 1 calc R
C11 C 1.0518(9) 1.1109(6) 0.6944(5) 0.043(2) Uani 1 1 d .
H11A H 1.0960 1.0759 0.7465 0.052 Uiso 1 1 calc R
H11B H 1.0196 1.1644 0.7091 0.052 Uiso 1 1 calc R
C12 C 1.1611(9) 1.1316(6) 0.6618(6) 0.050(2) Uani 1 1 d .
H12A H 1.2366 1.1663 0.7047 0.060 Uiso 1 1 calc R
H12B H 1.2024 1.0781 0.6542 0.060 Uiso 1 1 calc R
C13 C 1.0943(9) 1.1804(6) 0.5761(6) 0.046(2) Uani 1 1 d .
H13A H 1.0598 1.2361 0.5844 0.055 Uiso 1 1 calc R
H13B H 1.1652 1.1906 0.5559 0.055 Uiso 1 1 calc R
C14 C 0.9728(11) 1.1287(7) 0.5089(6) 0.062(3) Uani 1 1 d .
H14A H 1.0088 1.0747 0.4978 0.075 Uiso 1 1 calc R
H14B H 0.9296 1.1611 0.4551 0.075 Uiso 1 1 calc R
C15 C 0.8587(10) 1.1087(7) 0.5403(6) 0.058(3) Uani 1 1 d .
H15A H 0.8152 1.1623 0.5456 0.069 Uiso 1 1 calc R
H15B H 0.7852 1.0722 0.4982 0.069 Uiso 1 1 calc R
C16 C 0.9647(8) 0.7023(5) 0.6152(5) 0.0357(19) Uani 1 1 d .
H16 H 1.0408 0.7406 0.6365 0.043 Uiso 1 1 calc R
C17 C 0.9877(9) 0.6181(5) 0.5980(5) 0.039(2) Uani 1 1 d .
H17 H 1.0775 0.5998 0.6075 0.047 Uiso 1 1 calc R
C18 C 0.8758(10) 0.5623(6) 0.5667(6) 0.049(2) Uani 1 1 d .
H18 H 0.8884 0.5053 0.5541 0.059 Uiso 1 1 calc R
C19 C 0.7434(9) 0.5906(6) 0.5536(6) 0.050(2) Uani 1 1 d .
H19 H 0.6665 0.5528 0.5331 0.060 Uiso 1 1 calc R
C20 C 0.7274(9) 0.6765(5) 0.5718(5) 0.039(2) Uani 1 1 d .
H20 H 0.6386 0.6966 0.5623 0.046 Uiso 1 1 calc R
Au1 Au 0.80325(3) 0.857223(18) 0.63290(2) 0.03109(11) Uani 1 1 d .
Cl1 Cl 1.0022(2) 0.85258(14) 0.76264(14) 0.0436(5) Uani 1 1 d .
Cl2 Cl 0.6112(2) 0.87372(13) 0.50166(14) 0.0431(5) Uani 1 1 d .
F1 F 0.4047(6) 0.7445(3) 0.5510(4) 0.0708(17) Uani 1 1 d .
F2 F 0.2949(6) 0.5643(3) 0.5895(4) 0.0600(14) Uani 1 1 d .
F3 F 0.4960(6) 0.6442(4) 0.6542(4) 0.0667(15) Uani 1 1 d .
F4 F 0.4133(6) 0.6043(4) 0.5138(4) 0.0651(16) Uani 1 1 d .
F5 F 0.2009(6) 0.6646(4) 0.4843(4) 0.0804(19) Uani 1 1 d .
F6 F 0.2831(6) 0.7039(4) 0.6235(4) 0.0746(18) Uani 1 1 d .
N1 N 0.6632(7) 0.9900(4) 0.6926(4) 0.0342(15) Uani 1 1 d .
N2 N 0.8165(7) 1.0497(4) 0.6575(4) 0.0334(15) Uani 1 1 d .
N3 N 0.8382(7) 0.7309(4) 0.6026(4) 0.0317(15) Uani 1 1 d .
P1 P 0.3485(2) 0.65470(14) 0.56873(16) 0.0429(5) Uani 1 1 d .

loop_
_atom_site_aniso_label
_atom_site_aniso_U_11
_atom_site_aniso_U_22
_atom_site_aniso_U_33
_atom_site_aniso_U_23
_atom_site_aniso_U_13
_atom_site_aniso_U_12
C1 0.034(4) 0.032(4) 0.046(5) 0.004(4) 0.024(4) 0.006(3)
C2 0.040(5) 0.024(4) 0.053(6) -0.010(4) 0.020(4) -0.003(3)
C3 0.044(5) 0.031(4) 0.058(6) -0.008(4) 0.031(5) 0.004(4)
C4 0.032(4) 0.024(4) 0.044(5) 0.001(4) 0.018(4) 0.000(3)
C5 0.043(5) 0.031(4) 0.057(6) -0.001(4) 0.025(5) 0.000(4)
C6 0.056(6) 0.041(5) 0.062(7) 0.011(5) 0.032(5) -0.002(4)
C7 0.060(6) 0.046(5) 0.072(7) -0.009(5) 0.042(6) -0.007(5)
C8 0.042(5) 0.052(6) 0.069(7) -0.007(5) 0.029(5) -0.005(4)
C9 0.037(5) 0.043(5) 0.045(5) -0.006(4) 0.022(4) 0.000(4)
C10 0.039(4) 0.029(4) 0.046(5) -0.002(4) 0.031(4) 0.000(3)
C11 0.034(5) 0.059(6) 0.034(5) 0.000(4) 0.013(4) -0.005(4)
C12 0.035(5) 0.068(6) 0.052(6) 0.007(5) 0.024(4) 0.001(4)
C13 0.053(6) 0.040(5) 0.057(6) 0.003(4) 0.035(5) -0.005(4)
C14 0.081(8) 0.069(7) 0.037(5) 0.005(5) 0.026(5) -0.024(6)
C15 0.051(6) 0.064(6) 0.047(6) 0.008(5) 0.013(5) -0.028(5)
C16 0.032(4) 0.036(5) 0.045(5) -0.003(4) 0.024(4) -0.006(4)
C17 0.032(4) 0.045(5) 0.045(5) -0.002(4) 0.023(4) 0.002(4)
C18 0.053(6) 0.047(5) 0.051(6) -0.012(5) 0.028(5) 0.008(5)
C19 0.037(5) 0.049(6) 0.056(6) -0.012(5) 0.013(5) -0.012(4)
C20 0.035(5) 0.030(4) 0.052(6) -0.005(4) 0.021(4) 0.002(4)
Au1 0.03350(17) 0.02618(16) 0.03648(18) 0.00015(15) 0.01833(14) -0.00043(14)
Cl1 0.0398(11) 0.0380(11) 0.0427(12) -0.0028(10) 0.0094(10) 0.0005(9)
Cl2 0.0437(12) 0.0436(12) 0.0375(12) 0.0006(9) 0.0141(10) 0.0038(9)
F1 0.067(4) 0.043(3) 0.114(5) 0.006(3) 0.052(4) -0.006(3)
F2 0.067(3) 0.040(3) 0.083(4) 0.000(3) 0.042(3) -0.012(3)
F3 0.053(3) 0.073(4) 0.061(4) -0.003(3) 0.015(3) -0.009(3)
F4 0.067(4) 0.062(4) 0.086(4) -0.017(3) 0.052(3) -0.012(3)
F5 0.046(3) 0.079(4) 0.091(5) 0.020(4) 0.009(3) -0.001(3)
F6 0.072(4) 0.058(4) 0.115(5) -0.034(4) 0.061(4) -0.017(3)
N1 0.035(4) 0.025(3) 0.044(4) -0.002(3) 0.018(3) -0.001(3)
N2 0.042(4) 0.019(3) 0.043(4) -0.003(3) 0.023(4) -0.002(3)
N3 0.036(4) 0.024(3) 0.039(4) 0.001(3) 0.020(3) -0.005(3)
P1 0.0386(12) 0.0357(12) 0.0579(15) -0.0028(11) 0.0248(12) -0.0029(10)

loop_
_atom_type_symbol
_atom_type_description
_atom_type_scat_dispersion_real
_atom_type_scat_dispersion_imag
_atom_type_scat_source
C C 0.0033 0.0016 'International Tables Vol C Tables 4.2.6.8 and 6.1.1.4'
Au Au -2.0133 8.8022 'International Tables Vol C Tables 4.2.6.8 and 6.1.1.4'
Cl Cl 0.1484 0.1585 'International Tables Vol C Tables 4.2.6.8 and 6.1.1.4'
F F 0.0171 0.0103 'International Tables Vol C Tables 4.2.6.8 and 6.1.1.4'
N N 0.0061 0.0033 'International Tables Vol C Tables 4.2.6.8 and 6.1.1.4'
P P 0.1023 0.0942 'International Tables Vol C Tables 4.2.6.8 and 6.1.1.4'
H H 0.0000 0.0000 'International Tables Vol C Tables 4.2.6.8 and 6.1.1.4'

loop_
_geom_angle_atom_site_label_1
_geom_angle_atom_site_label_2
_geom_angle_atom_site_label_3
_geom_angle
N2 C1 N1 108.8(6)
N2 C1 Au1 126.9(5)
N1 C1 Au1 124.3(6)
C3 C2 N2 108.3(7)
C3 C2 H2 125.8
N2 C2 H2 125.8
C2 C3 N1 106.7(7)
C2 C3 H3 126.6
N1 C3 H3 126.6
N1 C4 C9 110.3(6)
N1 C4 C5 110.9(6)
C9 C4 C5 111.7(7)
N1 C4 H4 107.9
C9 C4 H4 107.9
C5 C4 H4 107.9
C4 C5 C6 110.2(7)
C4 C5 H5A 109.6
C6 C5 H5A 109.6
C4 C5 H5B 109.6
C6 C5 H5B 109.6
H5A C5 H5B 108.1
C7 C6 C5 111.6(7)
C7 C6 H6A 109.3
C5 C6 H6A 109.3
C7 C6 H6B 109.3
C5 C6 H6B 109.3
H6A C6 H6B 108.0
C6 C7 C8 110.9(8)
C6 C7 H7A 109.5
C8 C7 H7A 109.5
C6 C7 H7B 109.5
C8 C7 H7B 109.5
H7A C7 H7B 108.1
C9 C8 C7 109.9(8)
C9 C8 H8A 109.7
C7 C8 H8A 109.7
C9 C8 H8B 109.7
C7 C8 H8B 109.7
H8A C8 H8B 108.2
C4 C9 C8 110.8(7)
C4 C9 H9A 109.5
C8 C9 H9A 109.5
C4 C9 H9B 109.5
C8 C9 H9B 109.5
H9A C9 H9B 108.1
N2 C10 C11 110.8(6)
N2 C10 C15 108.2(7)
C11 C10 C15 113.4(7)
N2 C10 H10 108.1
C11 C10 H10 108.1
C15 C10 H10 108.1
C10 C11 C12 111.5(7)
C10 C11 H11A 109.3
C12 C11 H11A 109.3
C10 C11 H11B 109.3
C12 C11 H11B 109.3
H11A C11 H11B 108.0
C13 C12 C11 111.5(7)
C13 C12 H12A 109.3
C11 C12 H12A 109.3
C13 C12 H12B 109.3
C11 C12 H12B 109.3
H12A C12 H12B 108.0
C14 C13 C12 110.2(7)
C14 C13 H13A 109.6
C12 C13 H13A 109.6
C14 C13 H13B 109.6
C12 C13 H13B 109.6
H13A C13 H13B 108.1
C13 C14 C15 111.1(8)
C13 C14 H14A 109.4
C15 C14 H14A 109.4
C13 C14 H14B 109.4
C15 C14 H14B 109.4
H14A C14 H14B 108.0
C10 C15 C14 109.8(8)
C10 C15 H15A 109.7
C14 C15 H15A 109.7
C10 C15 H15B 109.7
C14 C15 H15B 109.7
H15A C15 H15B 108.2
N3 C16 C17 122.6(7)
N3 C16 H16 118.7
C17 C16 H16 118.7
C18 C17 C16 118.5(8)
C18 C17 H17 120.8
C16 C17 H17 120.8
C17 C18 C19 119.8(8)
C17 C18 H18 120.1
C19 C18 H18 120.1
C18 C19 C20 118.8(8)
C18 C19 H19 120.6
C20 C19 H19 120.6
N3 C20 C19 121.0(7)
N3 C20 H20 119.5
C19 C20 H20 119.5
C1 Au1 N3 176.1(3)
C1 Au1 Cl2 87.2(2)
N3 Au1 Cl2 91.94(18)
C1 Au1 Cl1 89.5(2)
N3 Au1 Cl1 91.60(18)
Cl2 Au1 Cl1 174.89(8)
C1 N1 C3 107.7(6)
C1 N1 C4 126.6(6)
C3 N1 C4 125.7(6)
C1 N2 C2 108.4(6)
C1 N2 C10 127.0(6)
C2 N2 C10 124.5(6)
C16 N3 C20 119.4(7)
C16 N3 Au1 123.1(5)
C20 N3 Au1 117.6(5)
F1 P1 F5 92.1(3)
F1 P1 F6 89.9(3)
F5 P1 F6 89.5(4)
F1 P1 F4 90.7(3)
F5 P1 F4 90.4(4)
F6 P1 F4 179.4(3)
F1 P1 F3 88.5(3)
F5 P1 F3 179.3(4)
F6 P1 F3 90.1(3)
F4 P1 F3 90.0(3)
F1 P1 F2 178.4(4)
F5 P1 F2 89.4(3)
F6 P1 F2 89.5(3)
F4 P1 F2 89.9(3)
F3 P1 F2 90.0(3)

loop_
_geom_bond_atom_site_label_1
_geom_bond_atom_site_label_2
_geom_bond_distance
C1 N2 1.330(9)
C1 N1 1.343(9)
C1 Au1 2.000(8)
C2 C3 1.338(11)
C2 N2 1.375(9)
C2 H2 0.9300
C3 N1 1.402(10)
C3 H3 0.9300
C4 N1 1.480(9)
C4 C9 1.520(10)
C4 C5 1.527(12)
C4 H4 0.9800
C5 C6 1.536(11)
C5 H5A 0.9700
C5 H5B 0.9700
C6 C7 1.518(12)
C6 H6A 0.9700
C6 H6B 0.9700
C7 C8 1.540(13)
C7 H7A 0.9700
C7 H7B 0.9700
C8 C9 1.526(12)
C8 H8A 0.9700
C8 H8B 0.9700
C9 H9A 0.9700
C9 H9B 0.9700
C10 N2 1.490(9)
C10 C11 1.497(11)
C10 C15 1.517(12)
C10 H10 0.9800
C11 C12 1.528(11)
C11 H11A 0.9700
C11 H11B 0.9700
C12 C13 1.521(12)
C12 H12A 0.9700
C12 H12B 0.9700
C13 C14 1.513(13)
C13 H13A 0.9700
C13 H13B 0.9700
C14 C15 1.558(13)
C14 H14A 0.9700
C14 H14B 0.9700
C15 H15A 0.9700
C15 H15B 0.9700
C16 N3 1.329(9)
C16 C17 1.380(11)
C16 H16 0.9300
C17 C18 1.362(12)
C17 H17 0.9300
C18 C19 1.383(12)
C18 H18 0.9300
C19 C20 1.391(12)
C19 H19 0.9300
C20 N3 1.340(10)
C20 H20 0.9300
Au1 N3 2.093(6)
Au1 Cl2 2.274(2)
Au1 Cl1 2.280(2)
F1 P1 1.591(5)
F2 P1 1.606(5)
F3 P1 1.600(6)
F4 P1 1.599(6)
F5 P1 1.591(6)
F6 P1 1.594(6)

loop_
_geom_torsion_atom_site_label_1
_geom_torsion_atom_site_label_2
_geom_torsion_atom_site_label_3
_geom_torsion_atom_site_label_4
_geom_torsion
N2 C2 C3 N1 0.4(10)
N1 C4 C5 C6 179.0(7)
C9 C4 C5 C6 55.4(9)
C4 C5 C6 C7 -55.1(10)
C5 C6 C7 C8 56.5(11)
C6 C7 C8 C9 -57.1(10)
N1 C4 C9 C8 178.7(7)
C5 C4 C9 C8 -57.3(9)
C7 C8 C9 C4 57.3(10)
N2 C10 C11 C12 -175.5(7)
C15 C10 C11 C12 -53.6(10)
C10 C11 C12 C13 54.6(10)
C11 C12 C13 C14 -57.0(10)
C12 C13 C14 C15 57.7(11)
N2 C10 C15 C14 176.9(7)
C11 C10 C15 C14 53.6(10)
C13 C14 C15 C10 -55.5(11)
N3 C16 C17 C18 0.1(13)
C16 C17 C18 C19 -0.5(13)
C17 C18 C19 C20 1.0(14)
C18 C19 C20 N3 -1.1(14)
N2 C1 Au1 N3 -174(4)
N1 C1 Au1 N3 5(5)
N2 C1 Au1 Cl2 -96.3(7)
N1 C1 Au1 Cl2 82.9(7)
N2 C1 Au1 Cl1 79.7(7)
N1 C1 Au1 Cl1 -101.0(7)
N2 C1 N1 C3 1.5(9)
Au1 C1 N1 C3 -177.8(6)
N2 C1 N1 C4 -178.8(7)
Au1 C1 N1 C4 1.9(12)
C2 C3 N1 C1 -1.2(10)
C2 C3 N1 C4 179.1(7)
C9 C4 N1 C1 -154.8(8)
C5 C4 N1 C1 80.8(10)
C9 C4 N1 C3 24.9(11)
C5 C4 N1 C3 -99.5(9)
N1 C1 N2 C2 -1.3(9)
Au1 C1 N2 C2 178.1(6)
N1 C1 N2 C10 -179.7(7)
Au1 C1 N2 C10 -0.4(12)
C3 C2 N2 C1 0.5(10)
C3 C2 N2 C10 179.0(7)
C11 C10 N2 C1 -125.0(9)
C15 C10 N2 C1 110.1(9)
C11 C10 N2 C2 56.8(10)
C15 C10 N2 C2 -68.1(10)
C17 C16 N3 C20 -0.2(12)
C17 C16 N3 Au1 177.6(6)
C19 C20 N3 C16 0.7(12)
C19 C20 N3 Au1 -177.3(7)
C1 Au1 N3 C16 -150(4)
Cl2 Au1 N3 C16 132.1(6)
Cl1 Au1 N3 C16 -44.2(6)
C1 Au1 N3 C20 27(5)
Cl2 Au1 N3 C20 -50.1(6)
Cl1 Au1 N3 C20 133.6(6)
